data_7047256
loop_
_publ_author_name
'Kadassery, Karthika J.'
'MacMillan, Samantha N.'
'Lacy, David C.'

_publ_section_title
;
 Bisphosphine phenol and phenolate complexes of Mn(i): manganese(i)
 catalyzed Tishchenko reaction.
;
_journal_issue 36
_journal_name_full 'Dalton transactions (Cambridge, England : 2003)'
_journal_page_first 12652
_journal_page_last 12655
_journal_paper_doi 10.1039/c8dt02933d
_journal_volume 47
_journal_year 2018
_chemical_formula_moiety 'C72 H58 Mn2 O8 P4, 6(C4 H8 O)'
_chemical_formula_sum 'C96 H106 Mn2 O14 P4'
_chemical_formula_weight 1717.56
_space_group_crystal_system monoclinic
_space_group_IT_number 15
_space_group_name_Hall '-C 2yc'
_space_group_name_H-M_alt 'C 1 2/c 1'
_symmetry_space_group_name_Hall '-C 2yc'
_symmetry_space_group_name_H-M 'C 1 2/c 1'
_atom_sites_solution_hydrogens geom
_atom_sites_solution_primary dual
_audit_creation_date 2018-08-03
_audit_creation_method
;
Olex2 1.2
(compiled 2018.05.29 svn.r3508 for OlexSys, GUI svn.r5506)
;
_audit_update_record
;
2018-08-07 deposited with the CCDC.
2018-08-14 downloaded from the CCDC.
;
_cell_angle_alpha 90
_cell_angle_beta 114.095(2)
_cell_angle_gamma 90
_cell_formula_units_Z 4
_cell_length_a 26.0462(5)
_cell_length_b 14.1147(2)
_cell_length_c 25.4480(5)
_cell_measurement_reflns_used 27056
_cell_measurement_temperature 100.00(10)
_cell_measurement_theta_max 31.6590
_cell_measurement_theta_min 2.1390
_cell_volume 8540.4(3)
_computing_cell_refinement 'CrysAlisPro 1.171.39.29d (Rigaku OD, 2017)'
_computing_data_collection 'CrysAlisPro 1.171.39.29d (Rigaku OD, 2017)'
_computing_data_reduction 'CrysAlisPro 1.171.39.29d (Rigaku OD, 2017)'
_computing_molecular_graphics 'Olex2 (Dolomanov et al., 2009)'
_computing_publication_material 'Olex2 (Dolomanov et al., 2009)'
_computing_structure_refinement 'ShelXL (Sheldrick, 2015)'
_computing_structure_solution 'ShelXT (Sheldrick, 2015)'
_diffrn_ambient_environment N~2~
_diffrn_ambient_temperature 100.00(10)
_diffrn_detector 'CCD plate'
_diffrn_detector_type HyPix
_diffrn_measured_fraction_theta_full 0.999
_diffrn_measured_fraction_theta_max 0.999
_diffrn_measurement_details
;
List of Runs (angles in degrees, time in seconds):

  # Type    Start    End  Width  t~exp~   \w     \q     \k     \f   Frames
#--------------------------------------------------------------------------
  1  \w     16.00  42.00   0.50   20.50    --    5.32  37.00  60.00   52
  2  \w      6.00  35.00   0.50   20.50    --    5.32-100.00  68.00   58
  3  \w    -24.00  25.00   0.50   20.50    --   -6.42-100.00  68.00   98
  4  \w    -26.00  37.00   0.50   20.50    --    5.32 -99.00  30.00  126
  5  \w    -23.00  23.00   0.50   20.50    --    5.32 -99.00 -90.00   92
  6  \w    -16.00  26.00   0.50   20.50    --   -6.42 -99.00-180.00   84
  7  \w    -26.00  26.00   0.50   20.50    --   -6.42 -99.00-120.00  104
  8  \w    -66.00   0.00   0.50   20.50    --    5.32 -37.00-150.00  132
;
_diffrn_measurement_device 'four-circle diffractometer'
_diffrn_measurement_device_type 'XtaLAB Synergy, Dualflex, HyPix'
_diffrn_measurement_method '\w scans'
_diffrn_orient_matrix_type 'CrysAlisPro convention (1999,Acta A55,543-557)'
_diffrn_orient_matrix_UB_11 -0.0257496000
_diffrn_orient_matrix_UB_12 0.0248940000
_diffrn_orient_matrix_UB_13 -0.0135611000
_diffrn_orient_matrix_UB_21 -0.0149436000
_diffrn_orient_matrix_UB_22 -0.0407853000
_diffrn_orient_matrix_UB_23 0.0020885000
_diffrn_orient_matrix_UB_31 0.0019797000
_diffrn_orient_matrix_UB_32 0.0154922000
_diffrn_orient_matrix_UB_33 0.0272840000
_diffrn_radiation_monochromator mirror
_diffrn_radiation_probe x-ray
_diffrn_radiation_type MoK\a
_diffrn_radiation_wavelength 0.71073
_diffrn_reflns_av_R_equivalents 0.0251
_diffrn_reflns_av_unetI/netI 0.0173
_diffrn_reflns_Laue_measured_fraction_full 0.999
_diffrn_reflns_Laue_measured_fraction_max 0.999
_diffrn_reflns_limit_h_max 33
_diffrn_reflns_limit_h_min -33
_diffrn_reflns_limit_k_max 18
_diffrn_reflns_limit_k_min -18
_diffrn_reflns_limit_l_max 29
_diffrn_reflns_limit_l_min -32
_diffrn_reflns_number 51384
_diffrn_reflns_point_group_measured_fraction_full 0.999
_diffrn_reflns_point_group_measured_fraction_max 0.999
_diffrn_reflns_theta_full 26.000
_diffrn_reflns_theta_max 27.103
_diffrn_reflns_theta_min 1.886
_diffrn_source 'micro-focus sealed X-ray tube'
_diffrn_source_type 'PhotonJet (Mo) X-ray Source'
_exptl_absorpt_coefficient_mu 0.436
_exptl_absorpt_correction_T_max 1.000
_exptl_absorpt_correction_T_min 0.409
_exptl_absorpt_correction_type gaussian
_exptl_absorpt_process_details
;
CrysAlisPro 1.171.39.29d (Rigaku Oxford Diffraction, 2017)
Numerical absorption correction based on gaussian integration over
            a multifaceted crystal model
Empirical absorption correction using spherical harmonics,
 implemented in SCALE3 ABSPACK scaling algorithm.
;
_exptl_crystal_colour 'clear yellow'
_exptl_crystal_density_diffrn 1.336
_exptl_crystal_description block
_exptl_crystal_F_000 3616
_exptl_crystal_size_max 0.291
_exptl_crystal_size_mid 0.167
_exptl_crystal_size_min 0.164
_refine_diff_density_max 0.609
_refine_diff_density_min -0.774
_refine_diff_density_rms 0.071
_refine_ls_extinction_method none
_refine_ls_goodness_of_fit_ref 1.033
_refine_ls_hydrogen_treatment constr
_refine_ls_matrix_type full
_refine_ls_number_parameters 570
_refine_ls_number_reflns 9407
_refine_ls_number_restraints 236
_refine_ls_restrained_S_all 1.023
_refine_ls_R_factor_all 0.0465
_refine_ls_R_factor_gt 0.0409
_refine_ls_shift/su_max 0.002
_refine_ls_shift/su_mean 0.000
_refine_ls_structure_factor_coef Fsqd
_refine_ls_weighting_details 'w=1/[\s^2^(Fo^2^)+(0.0649P)^2^+16.4297P] where P=(Fo^2^+2Fc^2^)/3'
_refine_ls_weighting_scheme calc
_refine_ls_wR_factor_gt 0.1140
_refine_ls_wR_factor_ref 0.1186
_reflns_Friedel_coverage 0.000
_reflns_number_gt 8320
_reflns_number_total 9407
_reflns_threshold_expression 'I > 2\s(I)'
_cod_data_source_file c8dt02933d2.cif
_cod_data_source_block rlacy8_abs
_cod_depositor_comments 'Adding full bibliography for 7047253--7047256.cif.'
_cod_database_code 7047256
_shelx_shelxl_version_number 2016/6
_chemical_oxdiff_formula MnO7P2C48H53
_chemical_oxdiff_usercomment 'Crystallized from THF/hexanes.'
_shelx_space_group_comment
;
The symmetry employed for this shelxl refinement is uniquely defined
by the following loop, which should always be used as a source of
symmetry information in preference to the above space-group names.
They are only intended as comments.
;
_reflns_odcompleteness_completeness 99.90
_reflns_odcompleteness_iscentric 1
_reflns_odcompleteness_theta 27.04
_olex2_refinement_description
;
1. Fixed Uiso
 At 1.2 times of:
  All C(H) groups, All C(H,H) groups
 At 1.5 times of:
  All C(H,H,H) groups
2. Uiso/Uaniso restraints and constraints
O7 \\sim C45 \\sim C46 \\sim C47 \\sim C48 \\sim O7A \\sim C45A \\sim C46A
\\sim C47A \\sim C48A: within 2A with sigma of 0.04 and sigma for terminal
atoms of 0.08
3. Rigid body (RIGU) restrains
 O7, C45, C46, C47, C48, O7A, C45A, C46A, C47A, C48A
 with sigma for 1-2 distances of 0.004 and sigma for 1-3 distances of 0.004
4. Same fragment restrains
{O7, C45, C46, C47, C48} sigma for 1-2: 0.02, 1-3: 0.04
{O7A, C48A, C47A, C46A, C45A} sigma for 1-2: 0.02, 1-3: 0.04
as
{O7A, C45A, C46A, C47A, C48A}
5. Others
 Sof(O7A)=Sof(C45A)=Sof(H45C)=Sof(H45D)=Sof(C46A)=Sof(H46C)=Sof(H46D)=
 Sof(C47A)=Sof(H47C)=Sof(H47D)=Sof(C48A)=Sof(H48C)=Sof(H48D)=1-FVAR(1)
 Sof(O7)=Sof(C45)=Sof(H45A)=Sof(H45B)=Sof(C46)=Sof(H46A)=Sof(H46B)=Sof(C47)=
 Sof(H47A)=Sof(H47B)=Sof(C48)=Sof(H48A)=Sof(H48B)=FVAR(1)
6.a Secondary CH2 refined with riding coordinates:
 C16(H16A,H16B), C23(H23A,H23B), C45(H45A,H45B), C46(H46A,H46B), C47(H47A,
 H47B), C48(H48A,H48B), C45A(H45C,H45D), C46A(H46C,H46D), C47A(H47C,H47D),
 C48A(H48C,H48D), C41(H41A,H41B), C42(H42A,H42B), C43(H43A,H43B), C44(H44A,
 H44B), C37(H37A,H37B), C38(H38A,H38B), C39(H39A,H39B), C40(H40A,H40B)
6.b Aromatic/amide H refined with riding coordinates:
 C5(H5), C6(H6), C7(H7), C8(H8), C9(H9), C11(H11), C12(H12), C13(H13),
 C14(H14), C15(H15), C18(H18), C20(H20), C25(H25), C26(H26), C27(H27), C28(H28),
  C29(H29), C31(H31), C32(H32), C33(H33), C34(H34), C35(H35)
6.c Idealised Me refined as rotating group:
 C36(H36A,H36B,H36C)
;
_olex2_submission_special_instructions 'No special instructions were received'
_oxdiff_exptl_absorpt_empirical_details
;
Empirical correction (ABSPACK) includes:
- Absorption correction using spherical harmonics
- Frame scaling
;
_oxdiff_exptl_absorpt_empirical_full_max 1.224
_oxdiff_exptl_absorpt_empirical_full_min 0.891

loop_
_space_group_symop_operation_xyz
'x, y, z'
'-x, y, -z+1/2'
'x+1/2, y+1/2, z'
'-x+1/2, y+1/2, -z+1/2'
'-x, -y, -z'
'x, -y, z-1/2'
'-x+1/2, -y+1/2, -z'
'x+1/2, -y+1/2, z-1/2'

loop_
_atom_site_label
_atom_site_type_symbol
_atom_site_fract_x
_atom_site_fract_y
_atom_site_fract_z
_atom_site_U_iso_or_equiv
_atom_site_adp_type
_atom_site_occupancy
_atom_site_site_symmetry_order
_atom_site_calc_flag
_atom_site_refinement_flags_posn
_atom_site_refinement_flags_adp
_atom_site_refinement_flags_occupancy
_atom_site_disorder_assembly
_atom_site_disorder_group
Mn Mn 0.61068(2) 0.18956(2) 0.47652(2) 0.01637(8) Uani 1 1 d . . . . .
P1 P 0.53220(2) 0.26077(3) 0.41191(2) 0.01729(11) Uani 1 1 d . . . . .
P2 P 0.80758(2) 0.38450(3) 0.46217(2) 0.01645(10) Uani 1 1 d . . . . .
O1 O 0.63497(6) 0.34354(11) 0.56461(6) 0.0315(3) Uani 1 1 d . . . . .
O2 O 0.54508(6) 0.07809(11) 0.52517(7) 0.0321(3) Uani 1 1 d . . . . .
O3 O 0.60081(7) 0.05853(11) 0.38105(6) 0.0321(3) Uani 1 1 d . . . . .
O4 O 0.65856(5) 0.27016(9) 0.44529(6) 0.0196(3) Uani 1 1 d . . . . .
C1 C 0.62413(8) 0.28493(14) 0.53098(8) 0.0221(4) Uani 1 1 d . . . . .
C2 C 0.57071(8) 0.12077(13) 0.50546(8) 0.0219(4) Uani 1 1 d . . . . .
C3 C 0.60408(7) 0.10609(13) 0.41846(8) 0.0215(4) Uani 1 1 d . . . . .
C4 C 0.47751(7) 0.18161(13) 0.36403(8) 0.0195(3) Uani 1 1 d . . . . .
C5 C 0.44374(9) 0.13342(16) 0.38562(9) 0.0309(4) Uani 1 1 d . . . . .
H5 H 0.449427 0.142075 0.424634 0.037 Uiso 1 1 calc R . . . .
C6 C 0.40182(9) 0.07282(17) 0.35063(10) 0.0346(5) Uani 1 1 d . . . . .
H6 H 0.379001 0.040388 0.365905 0.042 Uiso 1 1 calc R . . . .
C7 C 0.39291(9) 0.05912(16) 0.29387(10) 0.0320(5) Uani 1 1 d . . . . .
H7 H 0.363504 0.018863 0.269743 0.038 Uiso 1 1 calc R . . . .
C8 C 0.42714(10) 0.10451(19) 0.27276(10) 0.0403(5) Uani 1 1 d . . . . .
H8 H 0.422161 0.093861 0.234116 0.048 Uiso 1 1 calc R . . . .
C9 C 0.46898(9) 0.16584(18) 0.30736(9) 0.0339(5) Uani 1 1 d . . . . .
H9 H 0.492006 0.197323 0.291963 0.041 Uiso 1 1 calc R . . . .
C10 C 0.49130(7) 0.33875(13) 0.43726(8) 0.0201(3) Uani 1 1 d . . . . .
C11 C 0.49201(8) 0.32610(14) 0.49183(9) 0.0248(4) Uani 1 1 d . . . . .
H11 H 0.515382 0.278663 0.516581 0.030 Uiso 1 1 calc R . . . .
C12 C 0.45886(8) 0.38221(15) 0.51041(9) 0.0273(4) Uani 1 1 d . . . . .
H12 H 0.459763 0.372978 0.547760 0.033 Uiso 1 1 calc R . . . .
C13 C 0.42462(8) 0.45128(15) 0.47493(9) 0.0279(4) Uani 1 1 d . . . . .
H13 H 0.401986 0.489672 0.487672 0.033 Uiso 1 1 calc R . . . .
C14 C 0.42356(9) 0.46416(16) 0.42021(9) 0.0327(5) Uani 1 1 d . . . . .
H14 H 0.400206 0.511837 0.395687 0.039 Uiso 1 1 calc R . . . .
C15 C 0.45625(9) 0.40810(15) 0.40120(9) 0.0275(4) Uani 1 1 d . . . . .
H15 H 0.454808 0.416875 0.363613 0.033 Uiso 1 1 calc R . . . .
C16 C 0.55267(7) 0.33190(13) 0.36338(8) 0.0206(4) Uani 1 1 d . . . . .
H16A H 0.565693 0.289496 0.340320 0.025 Uiso 1 1 calc R . . . .
H16B H 0.519608 0.367477 0.336532 0.025 Uiso 1 1 calc R . . . .
C17 C 0.59867(7) 0.40007(13) 0.39652(8) 0.0195(3) Uani 1 1 d . . . . .
C18 C 0.59126(8) 0.49751(14) 0.38741(8) 0.0219(4) Uani 1 1 d . . . . .
H18 H 0.555376 0.521122 0.362529 0.026 Uiso 1 1 calc R . . . .
C19 C 0.63524(8) 0.56099(13) 0.41395(8) 0.0224(4) Uani 1 1 d . . . . .
C20 C 0.68763(8) 0.52366(13) 0.44866(8) 0.0206(4) Uani 1 1 d . . . . .
H20 H 0.718231 0.565899 0.466670 0.025 Uiso 1 1 calc R . . . .
C21 C 0.69694(7) 0.42664(13) 0.45801(8) 0.0188(3) Uani 1 1 d . . . . .
C22 C 0.65125(7) 0.36285(13) 0.43440(8) 0.0184(3) Uani 1 1 d . . . . .
C23 C 0.75480(7) 0.38902(12) 0.49363(8) 0.0184(3) Uani 1 1 d . . . . .
H23A H 0.750419 0.323881 0.505621 0.022 Uiso 1 1 calc R . . . .
H23B H 0.770861 0.427833 0.529059 0.022 Uiso 1 1 calc R . . . .
C24 C 0.77618(7) 0.32852(13) 0.39152(8) 0.0195(3) Uani 1 1 d . . . . .
C25 C 0.73259(8) 0.26303(14) 0.37732(8) 0.0235(4) Uani 1 1 d . . . . .
H25 H 0.714735 0.252622 0.402748 0.028 Uiso 1 1 calc R . . . .
C26 C 0.71516(9) 0.21276(16) 0.32580(9) 0.0319(4) Uani 1 1 d . . . . .
H26 H 0.685534 0.167920 0.316434 0.038 Uiso 1 1 calc R . . . .
C27 C 0.74050(10) 0.22742(17) 0.28818(9) 0.0356(5) Uani 1 1 d . . . . .
H27 H 0.728167 0.193176 0.253029 0.043 Uiso 1 1 calc R . . . .
C28 C 0.78410(9) 0.29250(17) 0.30204(9) 0.0321(4) Uani 1 1 d . . . . .
H28 H 0.801715 0.302629 0.276372 0.039 Uiso 1 1 calc R . . . .
C29 C 0.80190(8) 0.34255(15) 0.35316(8) 0.0252(4) Uani 1 1 d . . . . .
H29 H 0.831797 0.386826 0.362413 0.030 Uiso 1 1 calc R . . . .
C30 C 0.81423(7) 0.50838(13) 0.44389(8) 0.0201(3) Uani 1 1 d . . . . .
C31 C 0.77501(8) 0.54931(14) 0.39339(8) 0.0245(4) Uani 1 1 d . . . . .
H31 H 0.745162 0.511882 0.367315 0.029 Uiso 1 1 calc R . . . .
C32 C 0.77921(9) 0.64401(15) 0.38096(10) 0.0309(4) Uani 1 1 d . . . . .
H32 H 0.752333 0.671044 0.346528 0.037 Uiso 1 1 calc R . . . .
C33 C 0.82272(10) 0.69926(15) 0.41888(10) 0.0333(5) Uani 1 1 d . . . . .
H33 H 0.825596 0.764007 0.410255 0.040 Uiso 1 1 calc R . . . .
C34 C 0.86186(9) 0.66027(15) 0.46915(10) 0.0300(4) Uani 1 1 d . . . . .
H34 H 0.891474 0.698174 0.495162 0.036 Uiso 1 1 calc R . . . .
C35 C 0.85763(8) 0.56509(14) 0.48146(8) 0.0245(4) Uani 1 1 d . . . . .
H35 H 0.884666 0.538408 0.515913 0.029 Uiso 1 1 calc R . . . .
C36 C 0.62754(9) 0.66635(14) 0.40369(10) 0.0299(4) Uani 1 1 d . . . . .
H36A H 0.647733 0.687183 0.380613 0.045 Uiso 1 1 calc GR . . . .
H36B H 0.642458 0.699612 0.440722 0.045 Uiso 1 1 calc GR . . . .
H36C H 0.587418 0.680672 0.383086 0.045 Uiso 1 1 calc GR . . . .
O7 O 0.8042(5) 0.5749(15) 0.6960(5) 0.046(3) Uani 0.38(3) 1 d D U P A 1
C45 C 0.7463(7) 0.5602(16) 0.6624(8) 0.030(3) Uani 0.38(3) 1 d D U P A 1
H45A H 0.724209 0.615099 0.665796 0.037 Uiso 0.38(3) 1 calc R . P A 1
H45B H 0.733166 0.502698 0.675473 0.037 Uiso 0.38(3) 1 calc R . P A 1
C46 C 0.7394(7) 0.5486(14) 0.6008(7) 0.032(3) Uani 0.38(3) 1 d D U P A 1
H46A H 0.702951 0.574211 0.573318 0.038 Uiso 0.38(3) 1 calc R . P A 1
H46B H 0.742567 0.481311 0.591470 0.038 Uiso 0.38(3) 1 calc R . P A 1
C47 C 0.7893(11) 0.608(2) 0.6007(7) 0.035(4) Uani 0.38(3) 1 d D U P A 1
H47A H 0.805359 0.578771 0.575284 0.042 Uiso 0.38(3) 1 calc R . P A 1
H47B H 0.777370 0.673337 0.587580 0.042 Uiso 0.38(3) 1 calc R . P A 1
C48 C 0.8312(7) 0.6064(17) 0.6625(8) 0.037(3) Uani 0.38(3) 1 d D U P A 1
H48A H 0.862815 0.563614 0.666937 0.044 Uiso 0.38(3) 1 calc R . P A 1
H48B H 0.846411 0.670805 0.674634 0.044 Uiso 0.38(3) 1 calc R . P A 1
O7A O 0.8052(3) 0.6135(10) 0.6975(3) 0.0485(17) Uani 0.62(3) 1 d D U P A 2
C45A C 0.7527(5) 0.5652(12) 0.6711(5) 0.042(2) Uani 0.62(3) 1 d D U P A 2
H45C H 0.721340 0.607529 0.667988 0.050 Uiso 0.62(3) 1 calc R . P A 2
H45D H 0.752120 0.508873 0.694023 0.050 Uiso 0.62(3) 1 calc R . P A 2
C46A C 0.7474(6) 0.5355(10) 0.6116(5) 0.044(3) Uani 0.62(3) 1 d D U P A 2
H46C H 0.707896 0.539973 0.582914 0.053 Uiso 0.62(3) 1 calc R . P A 2
H46D H 0.761099 0.470064 0.611902 0.053 Uiso 0.62(3) 1 calc R . P A 2
C47A C 0.7849(7) 0.6077(13) 0.5990(4) 0.036(3) Uani 0.62(3) 1 d D U P A 2
H47C H 0.801810 0.580490 0.573843 0.043 Uiso 0.62(3) 1 calc R . P A 2
H47D H 0.763785 0.665843 0.580882 0.043 Uiso 0.62(3) 1 calc R . P A 2
C48A C 0.8293(5) 0.6274(10) 0.6593(5) 0.041(2) Uani 0.62(3) 1 d D U P A 2
H48C H 0.861655 0.584028 0.668213 0.049 Uiso 0.62(3) 1 calc R . P A 2
H48D H 0.842996 0.693359 0.661924 0.049 Uiso 0.62(3) 1 calc R . P A 2
O6 O 0.56376(7) 0.44461(15) 0.23951(8) 0.0486(4) Uani 1 1 d . . . . .
C41 C 0.61685(12) 0.3981(2) 0.26040(12) 0.0507(6) Uani 1 1 d . . . . .
H41A H 0.614055 0.337258 0.240074 0.061 Uiso 1 1 calc R . . . .
H41B H 0.630453 0.385402 0.302169 0.061 Uiso 1 1 calc R . . . .
C42 C 0.65578(10) 0.4647(2) 0.24872(11) 0.0477(6) Uani 1 1 d . . . . .
H42A H 0.651662 0.459932 0.208376 0.057 Uiso 1 1 calc R . . . .
H42B H 0.695505 0.453159 0.275042 0.057 Uiso 1 1 calc R . . . .
C43 C 0.63525(11) 0.5600(2) 0.26050(13) 0.0522(7) Uani 1 1 d . . . . .
H43A H 0.652206 0.575268 0.302096 0.063 Uiso 1 1 calc R . . . .
H43B H 0.643865 0.611586 0.238981 0.063 Uiso 1 1 calc R . . . .
C44 C 0.57243(10) 0.5442(2) 0.23896(11) 0.0436(6) Uani 1 1 d . . . . .
H44A H 0.557593 0.576844 0.264285 0.052 Uiso 1 1 calc R . . . .
H44B H 0.552849 0.569454 0.199427 0.052 Uiso 1 1 calc R . . . .
O5 O 0.50577(9) 0.78500(17) 0.39756(10) 0.0621(6) Uani 1 1 d . . . . .
C37 C 0.52491(15) 0.8686(2) 0.38184(13) 0.0559(7) Uani 1 1 d . . . . .
H37A H 0.566533 0.870140 0.398560 0.067 Uiso 1 1 calc R . . . .
H37B H 0.511238 0.924706 0.395707 0.067 Uiso 1 1 calc R . . . .
C38 C 0.50211(15) 0.8685(3) 0.31812(15) 0.0631(8) Uani 1 1 d . . . . .
H38A H 0.528456 0.837600 0.304337 0.076 Uiso 1 1 calc R . . . .
H38B H 0.494183 0.933657 0.302505 0.076 Uiso 1 1 calc R . . . .
C39 C 0.44735(16) 0.8105(3) 0.30114(14) 0.0645(8) Uani 1 1 d . . . . .
H39A H 0.413841 0.850145 0.280041 0.077 Uiso 1 1 calc R . . . .
H39B H 0.447113 0.755315 0.277050 0.077 Uiso 1 1 calc R . . . .
C40 C 0.44912(13) 0.7801(3) 0.35751(15) 0.0675(9) Uani 1 1 d . . . . .
H40A H 0.425464 0.822242 0.369487 0.081 Uiso 1 1 calc R . . . .
H40B H 0.434862 0.714468 0.355003 0.081 Uiso 1 1 calc R . . . .

loop_
_atom_site_aniso_label
_atom_site_aniso_U_11
_atom_site_aniso_U_22
_atom_site_aniso_U_33
_atom_site_aniso_U_23
_atom_site_aniso_U_13
_atom_site_aniso_U_12
Mn 0.01318(14) 0.01707(14) 0.01952(14) 0.00210(10) 0.00735(11) -0.00080(9)
P1 0.0131(2) 0.0194(2) 0.0201(2) 0.00218(16) 0.00751(17) -0.00050(16)
P2 0.0139(2) 0.0162(2) 0.0196(2) 0.00159(16) 0.00719(17) -0.00113(15)
O1 0.0325(8) 0.0274(7) 0.0306(7) -0.0048(6) 0.0088(6) 0.0065(6)
O2 0.0286(7) 0.0338(8) 0.0394(8) 0.0087(6) 0.0195(7) -0.0035(6)
O3 0.0359(8) 0.0320(8) 0.0265(7) -0.0041(6) 0.0107(6) 0.0035(6)
O4 0.0166(6) 0.0166(6) 0.0285(6) 0.0046(5) 0.0121(5) 0.0002(5)
C1 0.0177(8) 0.0233(9) 0.0257(9) 0.0058(8) 0.0092(7) 0.0038(7)
C2 0.0178(8) 0.0227(9) 0.0246(9) 0.0026(7) 0.0080(7) 0.0012(7)
C3 0.0169(8) 0.0222(9) 0.0246(9) 0.0051(7) 0.0079(7) 0.0001(7)
C4 0.0138(8) 0.0202(9) 0.0233(9) 0.0010(7) 0.0063(7) 0.0010(6)
C5 0.0290(10) 0.0362(11) 0.0312(10) -0.0051(9) 0.0160(9) -0.0103(9)
C6 0.0292(11) 0.0351(12) 0.0433(12) -0.0042(10) 0.0187(9) -0.0123(9)
C7 0.0221(9) 0.0315(11) 0.0349(11) -0.0040(9) 0.0039(8) -0.0040(8)
C8 0.0369(12) 0.0548(15) 0.0249(10) -0.0076(10) 0.0081(9) -0.0142(11)
C9 0.0313(11) 0.0464(13) 0.0256(10) -0.0030(9) 0.0132(9) -0.0131(10)
C10 0.0151(8) 0.0201(9) 0.0259(9) -0.0014(7) 0.0092(7) -0.0018(7)
C11 0.0217(9) 0.0258(9) 0.0302(10) 0.0040(8) 0.0138(8) 0.0022(7)
C12 0.0258(9) 0.0302(10) 0.0322(10) -0.0007(8) 0.0184(8) -0.0020(8)
C13 0.0223(9) 0.0282(10) 0.0360(11) -0.0060(8) 0.0148(8) 0.0003(8)
C14 0.0319(11) 0.0323(11) 0.0312(10) 0.0015(9) 0.0101(9) 0.0128(9)
C15 0.0276(10) 0.0297(10) 0.0238(9) -0.0001(8) 0.0090(8) 0.0065(8)
C16 0.0167(8) 0.0234(9) 0.0230(9) 0.0055(7) 0.0094(7) -0.0002(7)
C17 0.0159(8) 0.0220(9) 0.0232(8) 0.0039(7) 0.0106(7) -0.0004(7)
C18 0.0180(8) 0.0240(9) 0.0267(9) 0.0077(7) 0.0123(7) 0.0046(7)
C19 0.0235(9) 0.0189(9) 0.0302(9) 0.0047(7) 0.0165(8) 0.0029(7)
C20 0.0195(8) 0.0192(8) 0.0266(9) -0.0001(7) 0.0131(7) -0.0016(7)
C21 0.0169(8) 0.0202(8) 0.0220(8) 0.0021(7) 0.0106(7) 0.0011(7)
C22 0.0162(8) 0.0196(8) 0.0224(8) 0.0039(7) 0.0110(7) 0.0013(7)
C23 0.0163(8) 0.0181(8) 0.0220(8) 0.0012(7) 0.0092(7) -0.0012(6)
C24 0.0168(8) 0.0204(8) 0.0203(8) 0.0009(7) 0.0066(7) 0.0019(7)
C25 0.0212(9) 0.0252(9) 0.0246(9) 0.0000(7) 0.0099(7) -0.0010(7)
C26 0.0304(10) 0.0329(11) 0.0310(10) -0.0085(9) 0.0110(9) -0.0072(9)
C27 0.0415(12) 0.0401(12) 0.0252(10) -0.0086(9) 0.0136(9) -0.0023(10)
C28 0.0344(11) 0.0398(12) 0.0274(10) 0.0029(9) 0.0180(9) 0.0041(9)
C29 0.0227(9) 0.0276(10) 0.0279(9) 0.0033(8) 0.0130(8) 0.0011(7)
C30 0.0199(8) 0.0176(8) 0.0262(9) 0.0030(7) 0.0129(7) 0.0003(7)
C31 0.0202(9) 0.0252(10) 0.0289(9) 0.0038(8) 0.0107(7) 0.0004(7)
C32 0.0310(10) 0.0268(10) 0.0366(11) 0.0120(9) 0.0153(9) 0.0063(8)
C33 0.0372(12) 0.0190(9) 0.0478(13) 0.0071(9) 0.0215(10) 0.0000(8)
C34 0.0316(10) 0.0215(10) 0.0379(11) -0.0018(8) 0.0154(9) -0.0061(8)
C35 0.0240(9) 0.0217(9) 0.0281(9) 0.0019(7) 0.0108(8) -0.0014(7)
C36 0.0284(10) 0.0194(9) 0.0459(12) 0.0056(8) 0.0193(9) 0.0044(8)
O7 0.043(3) 0.058(7) 0.030(3) 0.011(4) 0.009(3) 0.006(4)
C45 0.033(5) 0.028(5) 0.033(5) 0.007(4) 0.016(4) 0.008(4)
C46 0.047(5) 0.031(5) 0.023(5) 0.002(4) 0.021(4) -0.003(4)
C47 0.042(6) 0.026(8) 0.043(6) 0.010(6) 0.024(5) 0.000(5)
C48 0.041(4) 0.022(7) 0.045(5) 0.011(4) 0.015(3) 0.002(4)
O7A 0.045(2) 0.064(5) 0.0396(19) -0.014(3) 0.0213(16) -0.004(3)
C45A 0.045(4) 0.054(5) 0.033(3) 0.000(3) 0.022(3) 0.006(3)
C46A 0.055(4) 0.045(4) 0.032(4) 0.005(3) 0.017(3) -0.011(3)
C47A 0.040(4) 0.037(6) 0.029(3) -0.006(4) 0.014(3) -0.002(4)
C48A 0.061(4) 0.026(5) 0.034(3) 0.003(3) 0.018(2) -0.010(3)
O6 0.0349(9) 0.0652(13) 0.0414(9) -0.0016(9) 0.0113(8) -0.0071(8)
C41 0.0493(15) 0.0590(17) 0.0409(14) 0.0029(12) 0.0155(12) 0.0073(13)
C42 0.0305(12) 0.077(2) 0.0320(12) -0.0049(12) 0.0095(10) 0.0053(12)
C43 0.0339(13) 0.0628(18) 0.0520(15) -0.0019(13) 0.0095(11) -0.0038(12)
C44 0.0303(12) 0.0587(16) 0.0374(12) -0.0004(11) 0.0091(10) 0.0037(11)
O5 0.0560(13) 0.0661(14) 0.0637(13) 0.0153(11) 0.0240(11) 0.0067(11)
C37 0.072(2) 0.0382(14) 0.0563(17) 0.0008(12) 0.0254(15) -0.0005(14)
C38 0.073(2) 0.0578(19) 0.0639(19) 0.0044(15) 0.0338(17) 0.0023(16)
C39 0.068(2) 0.064(2) 0.0531(18) 0.0007(15) 0.0164(16) -0.0008(16)
C40 0.0435(16) 0.095(3) 0.0627(19) -0.0069(18) 0.0206(14) 0.0011(17)

loop_
_atom_type_symbol
_atom_type_description
_atom_type_scat_dispersion_real
_atom_type_scat_dispersion_imag
_atom_type_scat_source
C C 0.0033 0.0016 'International Tables Vol C Tables 4.2.6.8 and 6.1.1.4'
H H 0.0000 0.0000 'International Tables Vol C Tables 4.2.6.8 and 6.1.1.4'
Mn Mn 0.3368 0.7283 'International Tables Vol C Tables 4.2.6.8 and 6.1.1.4'
O O 0.0106 0.0060 'International Tables Vol C Tables 4.2.6.8 and 6.1.1.4'
P P 0.1023 0.0942 'International Tables Vol C Tables 4.2.6.8 and 6.1.1.4'

loop_
_exptl_crystal_face_index_h
_exptl_crystal_face_index_k
_exptl_crystal_face_index_l
_exptl_crystal_face_perp_dist
-9 7 33 0.0782
-29 -7 28 0.1070
-15 -14 -12 0.1141
26 3 -33 0.1290
17 18 -6 0.0534
8 -10 -31 0.0919
-16 -18 4 0.1144
-22 -13 23 0.1040
-1 3 -32 0.0871
-22 14 20 0.0649
22 -15 -18 0.1068
-8 -8 -26 0.1045
34 5 -5 0.1046
-10 -15 24 0.0704
-1 -20 -1 0.0885
2 -9 28 0.0580
17 -17 -12 0.0938
17 -14 -24 0.0933

loop_
_geom_angle_atom_site_label_1
_geom_angle_atom_site_label_2
_geom_angle_atom_site_label_3
_geom_angle
_geom_angle_site_symmetry_3
P1 Mn P2 176.48(2) 7_656
O4 Mn P1 89.09(4) .
O4 Mn P2 88.53(4) 7_656
C1 Mn P1 93.40(6) .
C1 Mn P2 89.02(6) 7_656
C1 Mn O4 85.90(7) .
C2 Mn P1 92.02(6) .
C2 Mn P2 90.41(6) 7_656
C2 Mn O4 178.40(7) .
C2 Mn C1 92.88(8) .
C2 Mn C3 95.96(8) .
C3 Mn P1 86.60(6) .
C3 Mn P2 90.62(6) 7_656
C3 Mn O4 85.25(7) .
C3 Mn C1 171.15(8) .
C4 P1 Mn 116.00(6) .
C4 P1 C16 104.33(8) .
C10 P1 Mn 119.66(6) .
C10 P1 C4 101.29(8) .
C10 P1 C16 106.30(9) .
C16 P1 Mn 107.90(6) .
C23 P2 Mn 111.42(6) 7_656
C24 P2 Mn 112.84(6) 7_656
C24 P2 C23 109.13(8) .
C24 P2 C30 102.33(8) .
C30 P2 Mn 116.44(6) 7_656
C30 P2 C23 103.90(8) .
C22 O4 Mn 124.11(10) .
O1 C1 Mn 176.73(17) .
O2 C2 Mn 178.29(18) .
O3 C3 Mn 176.14(17) .
C5 C4 P1 118.81(14) .
C9 C4 P1 122.85(15) .
C9 C4 C5 118.33(18) .
C4 C5 H5 119.8 .
C6 C5 C4 120.49(19) .
C6 C5 H5 119.8 .
C5 C6 H6 119.7 .
C7 C6 C5 120.7(2) .
C7 C6 H6 119.7 .
C6 C7 H7 120.5 .
C8 C7 C6 119.0(2) .
C8 C7 H7 120.5 .
C7 C8 H8 119.7 .
C7 C8 C9 120.6(2) .
C9 C8 H8 119.7 .
C4 C9 C8 120.7(2) .
C4 C9 H9 119.6 .
C8 C9 H9 119.6 .
C11 C10 P1 120.24(14) .
C11 C10 C15 118.95(17) .
C15 C10 P1 120.70(14) .
C10 C11 H11 119.7 .
C12 C11 C10 120.61(18) .
C12 C11 H11 119.7 .
C11 C12 H12 119.8 .
C13 C12 C11 120.37(19) .
C13 C12 H12 119.8 .
C12 C13 H13 120.3 .
C12 C13 C14 119.35(18) .
C14 C13 H13 120.3 .
C13 C14 H14 119.7 .
C15 C14 C13 120.66(19) .
C15 C14 H14 119.7 .
C10 C15 H15 120.0 .
C14 C15 C10 120.06(19) .
C14 C15 H15 120.0 .
P1 C16 H16A 109.4 .
P1 C16 H16B 109.4 .
H16A C16 H16B 108.0 .
C17 C16 P1 110.99(12) .
C17 C16 H16A 109.4 .
C17 C16 H16B 109.4 .
C18 C17 C16 120.98(16) .
C18 C17 C22 120.59(17) .
C22 C17 C16 118.28(16) .
C17 C18 H18 119.2 .
C19 C18 C17 121.54(17) .
C19 C18 H18 119.2 .
C18 C19 C36 121.68(17) .
C20 C19 C18 117.62(17) .
C20 C19 C36 120.64(18) .
C19 C20 H20 118.7 .
C19 C20 C21 122.51(17) .
C21 C20 H20 118.7 .
C20 C21 C22 119.66(16) .
C20 C21 C23 120.77(16) .
C22 C21 C23 119.57(16) .
O4 C22 C17 121.44(16) .
O4 C22 C21 120.75(15) .
C17 C22 C21 117.71(16) .
P2 C23 H23A 107.5 .
P2 C23 H23B 107.5 .
C21 C23 P2 119.33(12) .
C21 C23 H23A 107.5 .
C21 C23 H23B 107.5 .
H23A C23 H23B 107.0 .
C25 C24 P2 122.24(14) .
C25 C24 C29 118.86(17) .
C29 C24 P2 118.34(14) .
C24 C25 H25 120.0 .
C24 C25 C26 120.01(18) .
C26 C25 H25 120.0 .
C25 C26 H26 119.6 .
C27 C26 C25 120.7(2) .
C27 C26 H26 119.6 .
C26 C27 H27 120.2 .
C26 C27 C28 119.7(2) .
C28 C27 H27 120.2 .
C27 C28 H28 119.9 .
C29 C28 C27 120.12(19) .
C29 C28 H28 119.9 .
C24 C29 H29 119.7 .
C28 C29 C24 120.61(19) .
C28 C29 H29 119.7 .
C31 C30 P2 121.13(14) .
C35 C30 P2 120.42(14) .
C35 C30 C31 118.40(17) .
C30 C31 H31 119.6 .
C32 C31 C30 120.73(19) .
C32 C31 H31 119.6 .
C31 C32 H32 120.0 .
C31 C32 C33 120.00(19) .
C33 C32 H32 120.0 .
C32 C33 H33 119.9 .
C34 C33 C32 120.21(19) .
C34 C33 H33 119.9 .
C33 C34 H34 120.2 .
C33 C34 C35 119.7(2) .
C35 C34 H34 120.2 .
C30 C35 H35 119.5 .
C34 C35 C30 120.98(18) .
C34 C35 H35 119.5 .
C19 C36 H36A 109.5 .
C19 C36 H36B 109.5 .
C19 C36 H36C 109.5 .
H36A C36 H36B 109.5 .
H36A C36 H36C 109.5 .
H36B C36 H36C 109.5 .
C48 O7 C45 111.1(10) .
O7 C45 H45A 110.4 .
O7 C45 H45B 110.4 .
O7 C45 C46 106.8(10) .
H45A C45 H45B 108.6 .
C46 C45 H45A 110.4 .
C46 C45 H45B 110.4 .
C45 C46 H46A 111.5 .
C45 C46 H46B 111.5 .
C45 C46 C47 101.5(10) .
H46A C46 H46B 109.3 .
C47 C46 H46A 111.5 .
C47 C46 H46B 111.5 .
C46 C47 H47A 111.0 .
C46 C47 H47B 111.0 .
H47A C47 H47B 109.0 .
C48 C47 C46 104.0(10) .
C48 C47 H47A 111.0 .
C48 C47 H47B 111.0 .
O7 C48 C47 108.4(10) .
O7 C48 H48A 110.0 .
O7 C48 H48B 110.0 .
C47 C48 H48A 110.0 .
C47 C48 H48B 110.0 .
H48A C48 H48B 108.4 .
C48A O7A C45A 111.3(6) .
O7A C45A H45C 110.5 .
O7A C45A H45D 110.5 .
O7A C45A C46A 106.4(6) .
H45C C45A H45D 108.7 .
C46A C45A H45C 110.5 .
C46A C45A H45D 110.5 .
C45A C46A H46C 111.2 .
C45A C46A H46D 111.2 .
C45A C46A C47A 102.6(8) .
H46C C46A H46D 109.2 .
C47A C46A H46C 111.2 .
C47A C46A H46D 111.2 .
C46A C47A H47C 111.5 .
C46A C47A H47D 111.5 .
H47C C47A H47D 109.3 .
C48A C47A C46A 101.3(7) .
C48A C47A H47C 111.5 .
C48A C47A H47D 111.5 .
O7A C48A C47A 108.1(7) .
O7A C48A H48C 110.1 .
O7A C48A H48D 110.1 .
C47A C48A H48C 110.1 .
C47A C48A H48D 110.1 .
H48C C48A H48D 108.4 .
C41 O6 C44 109.0(2) .
O6 C41 H41A 110.6 .
O6 C41 H41B 110.6 .
O6 C41 C42 105.6(2) .
H41A C41 H41B 108.7 .
C42 C41 H41A 110.6 .
C42 C41 H41B 110.6 .
C41 C42 H42A 111.5 .
C41 C42 H42B 111.5 .
C41 C42 C43 101.2(2) .
H42A C42 H42B 109.3 .
C43 C42 H42A 111.5 .
C43 C42 H42B 111.5 .
C42 C43 H43A 111.3 .
C42 C43 H43B 111.3 .
H43A C43 H43B 109.2 .
C44 C43 C42 102.3(2) .
C44 C43 H43A 111.3 .
C44 C43 H43B 111.3 .
O6 C44 C43 107.1(2) .
O6 C44 H44A 110.3 .
O6 C44 H44B 110.3 .
C43 C44 H44A 110.3 .
C43 C44 H44B 110.3 .
H44A C44 H44B 108.6 .
C37 O5 C40 102.9(3) .
O5 C37 H37A 110.5 .
O5 C37 H37B 110.5 .
O5 C37 C38 106.3(3) .
H37A C37 H37B 108.7 .
C38 C37 H37A 110.5 .
C38 C37 H37B 110.5 .
C37 C38 H38A 111.2 .
C37 C38 H38B 111.2 .
C37 C38 C39 102.6(3) .
H38A C38 H38B 109.2 .
C39 C38 H38A 111.2 .
C39 C38 H38B 111.2 .
C38 C39 H39A 111.2 .
C38 C39 H39B 111.2 .
H39A C39 H39B 109.1 .
C40 C39 C38 102.9(3) .
C40 C39 H39A 111.2 .
C40 C39 H39B 111.2 .
O5 C40 C39 107.2(3) .
O5 C40 H40A 110.3 .
O5 C40 H40B 110.3 .
C39 C40 H40A 110.3 .
C39 C40 H40B 110.3 .
H40A C40 H40B 108.5 .

loop_
_geom_bond_atom_site_label_1
_geom_bond_atom_site_label_2
_geom_bond_distance
_geom_bond_site_symmetry_2
Mn P1 2.2688(5) .
Mn P2 2.3125(5) 7_656
Mn O4 2.0714(12) .
Mn C1 1.860(2) .
Mn C2 1.7876(19) .
Mn C3 1.842(2) .
P1 C4 1.8290(18) .
P1 C10 1.8231(19) .
P1 C16 1.8316(18) .
P2 C23 1.8527(17) .
P2 C24 1.8236(19) .
P2 C30 1.8357(18) .
O1 C1 1.140(2) .
O2 C2 1.155(2) .
O3 C3 1.139(2) .
O4 C22 1.335(2) .
C4 C5 1.390(3) .
C4 C9 1.385(3) .
C5 H5 0.9500 .
C5 C6 1.387(3) .
C6 H6 0.9500 .
C6 C7 1.380(3) .
C7 H7 0.9500 .
C7 C8 1.373(3) .
C8 H8 0.9500 .
C8 C9 1.389(3) .
C9 H9 0.9500 .
C10 C11 1.393(3) .
C10 C15 1.396(3) .
C11 H11 0.9500 .
C11 C12 1.389(3) .
C12 H12 0.9500 .
C12 C13 1.380(3) .
C13 H13 0.9500 .
C13 C14 1.393(3) .
C14 H14 0.9500 .
C14 C15 1.386(3) .
C15 H15 0.9500 .
C16 H16A 0.9900 .
C16 H16B 0.9900 .
C16 C17 1.499(3) .
C17 C18 1.395(3) .
C17 C22 1.415(2) .
C18 H18 0.9500 .
C18 C19 1.393(3) .
C19 C20 1.391(3) .
C19 C36 1.509(3) .
C20 H20 0.9500 .
C20 C21 1.394(3) .
C21 C22 1.416(2) .
C21 C23 1.503(2) .
C23 H23A 0.9900 .
C23 H23B 0.9900 .
C24 C25 1.392(3) .
C24 C29 1.405(3) .
C25 H25 0.9500 .
C25 C26 1.394(3) .
C26 H26 0.9500 .
C26 C27 1.382(3) .
C27 H27 0.9500 .
C27 C28 1.389(3) .
C28 H28 0.9500 .
C28 C29 1.383(3) .
C29 H29 0.9500 .
C30 C31 1.399(3) .
C30 C35 1.396(3) .
C31 H31 0.9500 .
C31 C32 1.388(3) .
C32 H32 0.9500 .
C32 C33 1.389(3) .
C33 H33 0.9500 .
C33 C34 1.384(3) .
C34 H34 0.9500 .
C34 C35 1.394(3) .
C35 H35 0.9500 .
C36 H36A 0.9800 .
C36 H36B 0.9800 .
C36 H36C 0.9800 .
O7 C45 1.412(12) .
O7 C48 1.381(11) .
C45 H45A 0.9900 .
C45 H45B 0.9900 .
C45 C46 1.513(12) .
C46 H46A 0.9900 .
C46 H46B 0.9900 .
C46 C47 1.545(12) .
C47 H47A 0.9900 .
C47 H47B 0.9900 .
C47 C48 1.504(13) .
C48 H48A 0.9900 .
C48 H48B 0.9900 .
O7A C45A 1.426(9) .
O7A C48A 1.369(8) .
C45A H45C 0.9900 .
C45A H45D 0.9900 .
C45A C46A 1.521(9) .
C46A H46C 0.9900 .
C46A H46D 0.9900 .
C46A C47A 1.535(9) .
C47A H47C 0.9900 .
C47A H47D 0.9900 .
C47A C48A 1.524(8) .
C48A H48C 0.9900 .
C48A H48D 0.9900 .
O6 C41 1.423(3) .
O6 C44 1.425(3) .
C41 H41A 0.9900 .
C41 H41B 0.9900 .
C41 C42 1.499(4) .
C42 H42A 0.9900 .
C42 H42B 0.9900 .
C42 C43 1.522(4) .
C43 H43A 0.9900 .
C43 H43B 0.9900 .
C43 C44 1.515(3) .
C44 H44A 0.9900 .
C44 H44B 0.9900 .
O5 C37 1.402(4) .
O5 C40 1.412(4) .
C37 H37A 0.9900 .
C37 H37B 0.9900 .
C37 C38 1.482(4) .
C38 H38A 0.9900 .
C38 H38B 0.9900 .
C38 C39 1.545(5) .
C39 H39A 0.9900 .
C39 H39B 0.9900 .
C39 C40 1.480(5) .
C40 H40A 0.9900 .
C40 H40B 0.9900 .

loop_
_geom_torsion_atom_site_label_1
_geom_torsion_atom_site_label_2
_geom_torsion_atom_site_label_3
_geom_torsion_atom_site_label_4
_geom_torsion
_geom_torsion_site_symmetry_1
Mn P1 C4 C5 76.32(17) .
Mn P1 C4 C9 -102.22(17) .
Mn P1 C10 C11 -26.85(17) .
Mn P1 C10 C15 157.05(14) .
Mn P1 C16 C17 -54.96(14) .
Mn P2 C23 C21 -174.52(12) 7_656
Mn P2 C24 C25 97.11(15) 7_656
Mn P2 C24 C29 -74.22(15) 7_656
Mn P2 C30 C31 156.38(13) 7_656
Mn P2 C30 C35 -26.13(17) 7_656
Mn O4 C22 C17 -56.1(2) .
Mn O4 C22 C21 127.50(14) .
P1 C4 C5 C6 179.98(18) .
P1 C4 C9 C8 179.53(19) .
P1 C10 C11 C12 -176.85(15) .
P1 C10 C15 C14 177.22(17) .
P1 C16 C17 C18 -120.76(16) .
P1 C16 C17 C22 63.61(19) .
P2 C24 C25 C26 -171.31(16) .
P2 C24 C29 C28 171.90(16) .
P2 C30 C31 C32 177.61(15) .
P2 C30 C35 C34 -177.45(16) .
C4 P1 C10 C11 102.07(16) .
C4 P1 C10 C15 -74.03(17) .
C4 P1 C16 C17 -178.88(13) .
C4 C5 C6 C7 0.1(4) .
C5 C4 C9 C8 1.0(3) .
C5 C6 C7 C8 1.7(4) .
C6 C7 C8 C9 -2.1(4) .
C7 C8 C9 C4 0.8(4) .
C9 C4 C5 C6 -1.4(3) .
C10 P1 C4 C5 -54.89(17) .
C10 P1 C4 C9 126.57(18) .
C10 P1 C16 C17 74.55(14) .
C10 C11 C12 C13 0.1(3) .
C11 C10 C15 C14 1.1(3) .
C11 C12 C13 C14 0.1(3) .
C12 C13 C14 C15 0.3(3) .
C13 C14 C15 C10 -0.9(3) .
C15 C10 C11 C12 -0.7(3) .
C16 P1 C4 C5 -165.15(16) .
C16 P1 C4 C9 16.3(2) .
C16 P1 C10 C11 -149.19(15) .
C16 P1 C10 C15 34.71(18) .
C16 C17 C18 C19 -174.02(17) .
C16 C17 C22 O4 -6.9(2) .
C16 C17 C22 C21 169.66(15) .
C17 C18 C19 C20 2.0(3) .
C17 C18 C19 C36 179.33(18) .
C18 C17 C22 O4 177.49(16) .
C18 C17 C22 C21 -6.0(3) .
C18 C19 C20 C21 -0.9(3) .
C19 C20 C21 C22 -3.7(3) .
C19 C20 C21 C23 177.15(16) .
C20 C21 C22 O4 -176.42(16) .
C20 C21 C22 C17 7.0(2) .
C20 C21 C23 P2 -75.9(2) .
C22 C17 C18 C19 1.5(3) .
C22 C21 C23 P2 105.00(17) .
C23 P2 C24 C25 -27.33(18) .
C23 P2 C24 C29 161.34(14) .
C23 P2 C30 C31 -80.72(16) .
C23 P2 C30 C35 96.77(16) .
C23 C21 C22 O4 2.7(2) .
C23 C21 C22 C17 -173.85(15) .
C24 P2 C23 C21 -49.25(16) .
C24 P2 C30 C31 32.84(17) .
C24 P2 C30 C35 -149.67(15) .
C24 C25 C26 C27 -0.3(3) .
C25 C24 C29 C28 0.3(3) .
C25 C26 C27 C28 0.5(4) .
C26 C27 C28 C29 -0.2(3) .
C27 C28 C29 C24 -0.2(3) .
C29 C24 C25 C26 0.0(3) .
C30 P2 C23 C21 59.33(16) .
C30 P2 C24 C25 -136.97(16) .
C30 P2 C24 C29 51.71(16) .
C30 C31 C32 C33 0.0(3) .
C31 C30 C35 C34 0.1(3) .
C31 C32 C33 C34 -0.2(3) .
C32 C33 C34 C35 0.4(3) .
C33 C34 C35 C30 -0.3(3) .
C35 C30 C31 C32 0.1(3) .
C36 C19 C20 C21 -178.23(18) .
O7 C45 C46 C47 -28(2) .
C45 O7 C48 C47 -4(2) .
C45 C46 C47 C48 25(2) .
C46 C47 C48 O7 -15(3) .
C48 O7 C45 C46 21(2) .
O7A C45A C46A C47A -24.7(15) .
C45A O7A C48A C47A 13.7(15) .
C45A C46A C47A C48A 31.1(15) .
C46A C47A C48A O7A -28.4(15) .
C48A O7A C45A C46A 7.4(15) .
O6 C41 C42 C43 37.2(3) .
C41 O6 C44 C43 0.6(3) .
C41 C42 C43 C44 -35.5(3) .
C42 C43 C44 O6 22.5(3) .
C44 O6 C41 C42 -24.1(3) .
O5 C37 C38 C39 28.6(3) .
C37 O5 C40 C39 40.0(4) .
C37 C38 C39 C40 -4.1(4) .
C38 C39 C40 O5 -21.4(4) .
C40 O5 C37 C38 -42.8(3) .

loop_
_exptl_oxdiff_crystal_face_indexfrac_h
_exptl_oxdiff_crystal_face_indexfrac_k
_exptl_oxdiff_crystal_face_indexfrac_l
_exptl_oxdiff_crystal_face_x
_exptl_oxdiff_crystal_face_y
_exptl_oxdiff_crystal_face_z
-9.2891 7.4137 32.9413 -0.0230 -0.0948 0.9952
-28.8743 -7.0906 28.0488 0.1866 0.7793 0.5983
-14.7435 -14.4549 -12.4073 0.1881 0.7840 -0.5916
25.5079 2.8247 -33.2637 -0.1354 -0.5659 -0.8133
17.0844 17.6172 -5.8549 0.0780 -0.9861 0.1470
7.5095 -9.7148 -30.7786 -0.0178 0.2197 -0.9754
-16.3737 -17.7668 4.1859 -0.0774 0.9780 -0.1935
-22.1211 -13.4978 22.6269 -0.0733 0.9283 0.3644
-1.0001 3.0000 -32.0002 0.5344 -0.1742 -0.8286
-22.0002 14.0000 20.0001 0.6438 -0.2005 0.7190
22.0002 -15.0000 -18.0001 -0.6958 0.2454 -0.6799
-8.0002 -8.0000 -26.0001 0.3594 0.3915 -0.8492
34.0004 5.0000 -5.0001 -0.6832 -0.7225 0.0083
-10.0001 -15.0000 24.0002 -0.4414 0.8113 0.4026
-1.0000 -20.0000 -0.9999 -0.4586 0.8286 -0.3391
2.0001 -9.0000 28.0002 -0.6553 0.3957 0.6285
17.0001 -17.0000 -12.0000 -0.6982 0.4142 -0.5571
17.0001 -14.0000 -24.0001 -0.4608 0.2668 -0.8381
